data_7225342
loop_
_publ_author_name
'Xue, Pengchong'
'Wang, Panpan'
'Chen, Peng'
'Ding, Jipeng'
'Lu, Ran'

_publ_section_title
;
 Enhanced room-temperature phosphorescence of triphenylphosphine
 derivatives without metal and heavy atoms in their crystal phase
;
_journal_issue 57
_journal_name_full 'RSC Adv.'
_journal_page_first 51683
_journal_paper_doi 10.1039/C6RA07477D
_journal_volume 6
_journal_year 2016
_chemical_formula_sum 'C19 H15 O P'
_chemical_formula_weight 290.28
_space_group_crystal_system orthorhombic
_space_group_IT_number 61
_space_group_name_Hall '-P 2ac 2ab'
_space_group_name_H-M_alt 'P b c a'
_symmetry_space_group_name_Hall '-P 2ac 2ab'
_symmetry_space_group_name_H-M 'P b c a'
_atom_sites_solution_hydrogens geom
_audit_creation_method SHELXL-2014/7
_audit_update_record
;
2016-01-12 deposited with the CCDC.
2016-05-23 downloaded from the CCDC.
;
_cell_angle_alpha 90
_cell_angle_beta 90
_cell_angle_gamma 90
_cell_formula_units_Z 8
_cell_length_a 10.1947(6)
_cell_length_b 8.7300(5)
_cell_length_c 34.4274(16)
_cell_measurement_reflns_used 1826
_cell_measurement_temperature 293(2)
_cell_measurement_theta_max 29.1658
_cell_measurement_theta_min 3.0659
_cell_volume 3064.0(3)
_computing_cell_refinement 'CrysAlis PRO (Agilent, 2011)'
_computing_data_collection 'CrysAlis PRO (Agilent, 2011)'
_computing_data_reduction 'CrysAlis PRO (Agilent, 2011)'
_computing_molecular_graphics 'Bruker SHELXTL'
_computing_publication_material 'Bruker SHELXTL'
_computing_structure_refinement 'SHELXL-2014/7 (Sheldrick, 2014)'
_computing_structure_solution 'SHELXL-2014/7 (Sheldrick, 2014)'
_diffrn_ambient_temperature 293
_diffrn_detector_area_resol_mean 16.1954
_diffrn_measured_fraction_theta_full 0.994
_diffrn_measured_fraction_theta_max 0.837
_diffrn_measurement_device_type 'Xcalibur, Eos'
_diffrn_measurement_method 'phi and omega scans'
_diffrn_radiation_monochromator graphite
_diffrn_radiation_source 'Enhance (Mo) X-ray Source'
_diffrn_radiation_type MoK\a
_diffrn_radiation_wavelength 0.71073
_diffrn_reflns_av_R_equivalents 0.0225
_diffrn_reflns_av_unetI/netI 0.0381
_diffrn_reflns_Laue_measured_fraction_full 0.994
_diffrn_reflns_Laue_measured_fraction_max 0.837
_diffrn_reflns_limit_h_max 12
_diffrn_reflns_limit_h_min -12
_diffrn_reflns_limit_k_max 9
_diffrn_reflns_limit_k_min -11
_diffrn_reflns_limit_l_max 21
_diffrn_reflns_limit_l_min -46
_diffrn_reflns_number 7468
_diffrn_reflns_point_group_measured_fraction_full 0.994
_diffrn_reflns_point_group_measured_fraction_max 0.837
_diffrn_reflns_theta_full 25.242
_diffrn_reflns_theta_max 29.230
_diffrn_reflns_theta_min 3.292
_exptl_absorpt_coefficient_mu 0.175
_exptl_absorpt_correction_T_max 0.976
_exptl_absorpt_correction_T_min 0.972
_exptl_absorpt_correction_type multi-scan
_exptl_absorpt_process_details
;
CrysAlisPro, Agilent Technologies,
Version 1.171.35.21 (release 20-01-2012 CrysAlis171 .NET)
(compiled Jan 23 2012,18:06:46)
Empirical absorption correction using spherical harmonics,
 implemented in SCALE3 ABSPACK scaling algorithm.
;
_exptl_crystal_colour colorless
_exptl_crystal_density_diffrn 1.259
_exptl_crystal_description block
_exptl_crystal_F_000 1216
_exptl_crystal_size_max 0.16
_exptl_crystal_size_mid 0.15
_exptl_crystal_size_min 0.14
_refine_diff_density_max 0.206
_refine_diff_density_min -0.223
_refine_diff_density_rms 0.042
_refine_ls_extinction_method none
_refine_ls_goodness_of_fit_ref 1.065
_refine_ls_hydrogen_treatment constr
_refine_ls_matrix_type full
_refine_ls_number_parameters 190
_refine_ls_number_reflns 3475
_refine_ls_number_restraints 0
_refine_ls_restrained_S_all 1.065
_refine_ls_R_factor_all 0.0821
_refine_ls_R_factor_gt 0.0548
_refine_ls_shift/su_max 0.001
_refine_ls_shift/su_mean 0.000
_refine_ls_structure_factor_coef Fsqd
_refine_ls_weighting_details 'w=1/[\s^2^(Fo^2^)+(0.0402P)^2^+1.3017P] where P=(Fo^2^+2Fc^2^)/3'
_refine_ls_weighting_scheme calc
_refine_ls_wR_factor_gt 0.1148
_refine_ls_wR_factor_ref 0.1291
_reflns_Friedel_coverage 0.000
_reflns_number_gt 2452
_reflns_number_total 3475
_reflns_threshold_expression 'I > 2\s(I)'
_cod_data_source_file c6ra07477d2.cif
_cod_data_source_block c
_cod_database_code 7225342
_shelx_shelxl_version_number 2014/7
_shelx_space_group_comment
;
The symmetry employed for this shelxl refinement is uniquely defined
by the following loop, which should always be used as a source of
symmetry information in preference to the above space-group names.
They are only intended as comments.
;

loop_
_space_group_symop_operation_xyz
'x, y, z'
'-x+1/2, -y, z+1/2'
'-x, y+1/2, -z+1/2'
'x+1/2, -y+1/2, -z'
'-x, -y, -z'
'x-1/2, y, -z-1/2'
'x, -y-1/2, z-1/2'
'-x-1/2, y-1/2, z'

loop_
_atom_site_label
_atom_site_type_symbol
_atom_site_fract_x
_atom_site_fract_y
_atom_site_fract_z
_atom_site_U_iso_or_equiv
_atom_site_adp_type
_atom_site_occupancy
_atom_site_site_symmetry_order
_atom_site_calc_flag
_atom_site_refinement_flags_posn
_atom_site_refinement_flags_adp
C19 C 0.6432(3) -0.1884(3) 0.50054(8) 0.0731(8) Uani 1 1 d . .
H19A H 0.5676 -0.2400 0.5081 0.088 Uiso 1 1 calc R U
C1 C 0.4428(3) 0.5967(3) 0.35420(8) 0.0680(7) Uani 1 1 d . .
H1A H 0.4421 0.6835 0.3385 0.082 Uiso 1 1 calc R U
C2 C 0.5170(3) 0.4710(3) 0.34345(7) 0.0583(6) Uani 1 1 d . .
H2A H 0.5669 0.4748 0.3209 0.070 Uiso 1 1 calc R U
C3 C 0.5177(2) 0.3391(2) 0.36607(6) 0.0445(5) Uani 1 1 d . .
C4 C 0.4438(2) 0.3405(3) 0.39989(7) 0.0561(6) Uani 1 1 d . .
H4A H 0.4434 0.2545 0.4158 0.067 Uiso 1 1 calc R U
C5 C 0.3707(3) 0.4670(3) 0.41030(8) 0.0622(7) Uani 1 1 d . .
H5A H 0.3213 0.4649 0.4330 0.075 Uiso 1 1 calc R U
C6 C 0.3704(3) 0.5948(3) 0.38769(8) 0.0637(7) Uani 1 1 d . .
H6A H 0.3214 0.6800 0.3949 0.076 Uiso 1 1 calc R U
C7 C 0.3184(3) 0.0032(3) 0.28615(7) 0.0663(7) Uani 1 1 d . .
H7A H 0.2294 0.0209 0.2823 0.080 Uiso 1 1 calc R U
C8 C 0.3789(3) -0.1126(3) 0.26639(7) 0.0597(7) Uani 1 1 d . .
H8A H 0.3317 -0.1732 0.2491 0.072 Uiso 1 1 calc R U
C9 C 0.5093(3) -0.1385(3) 0.27226(7) 0.0681(8) Uani 1 1 d . .
H9A H 0.5514 -0.2171 0.2590 0.082 Uiso 1 1 calc R U
C10 C 0.5788(3) -0.0480(3) 0.29789(7) 0.0623(7) Uani 1 1 d . .
H10A H 0.6677 -0.0665 0.3016 0.075 Uiso 1 1 calc R U
C11 C 0.5190(2) 0.0695(3) 0.31822(5) 0.0422(5) Uani 1 1 d . .
C12 C 0.3872(2) 0.0941(3) 0.31175(7) 0.0572(6) Uani 1 1 d . .
H12A H 0.3443 0.1729 0.3248 0.069 Uiso 1 1 calc R U
C13 C 0.7448(3) -0.0173(3) 0.45135(7) 0.0586(7) Uani 1 1 d . .
H13A H 0.8210 -0.0148 0.4662 0.070 Uiso 1 1 calc R U
C14 C 0.7387(2) 0.0641(3) 0.41680(6) 0.0530(6) Uani 1 1 d . .
H14A H 0.8107 0.1212 0.4087 0.064 Uiso 1 1 calc R U
C15 C 0.6263(2) 0.0612(2) 0.39411(6) 0.0426(5) Uani 1 1 d . .
C16 C 0.5214(2) -0.0283(3) 0.40639(7) 0.0504(6) Uani 1 1 d . .
H16A H 0.4466 -0.0351 0.3910 0.060 Uiso 1 1 calc R U
C17 C 0.5269(2) -0.1077(3) 0.44122(7) 0.0546(6) Uani 1 1 d . .
H17A H 0.4551 -0.1650 0.4494 0.066 Uiso 1 1 calc R U
C18 C 0.6388(3) -0.1017(3) 0.46381(7) 0.0528(6) Uani 1 1 d . .
O1 O 0.7372(3) -0.1974(3) 0.52150(5) 0.0973(7) Uani 1 1 d . .
P1 P 0.62431(5) 0.18189(7) 0.35051(2) 0.04640(18) Uani 1 1 d . .

loop_
_atom_site_aniso_label
_atom_site_aniso_U_11
_atom_site_aniso_U_22
_atom_site_aniso_U_33
_atom_site_aniso_U_23
_atom_site_aniso_U_13
_atom_site_aniso_U_12
C19 0.108(2) 0.0617(17) 0.0499(14) 0.0003(14) -0.0138(16) 0.0025(16)
C1 0.0800(19) 0.0529(15) 0.0711(17) 0.0108(14) -0.0118(16) 0.0018(14)
C2 0.0654(16) 0.0641(16) 0.0454(12) 0.0059(12) -0.0020(12) -0.0068(13)
C3 0.0432(11) 0.0485(12) 0.0416(11) -0.0019(10) -0.0028(10) -0.0086(10)
C4 0.0614(15) 0.0518(14) 0.0550(14) 0.0036(12) 0.0129(12) 0.0005(12)
C5 0.0609(16) 0.0629(16) 0.0628(15) -0.0085(14) 0.0100(13) 0.0034(13)
C6 0.0626(16) 0.0521(15) 0.0765(18) -0.0110(14) -0.0124(15) 0.0050(12)
C7 0.0512(14) 0.0809(19) 0.0669(16) -0.0113(15) -0.0080(13) -0.0028(14)
C8 0.0749(18) 0.0659(16) 0.0384(12) -0.0044(12) -0.0037(12) -0.0109(14)
C9 0.0798(19) 0.0703(18) 0.0542(15) -0.0205(14) 0.0038(14) 0.0091(15)
C10 0.0557(15) 0.0778(18) 0.0535(14) -0.0116(14) 0.0016(12) 0.0102(13)
C11 0.0460(12) 0.0501(12) 0.0304(9) 0.0031(9) 0.0059(9) -0.0024(10)
C12 0.0514(14) 0.0647(16) 0.0554(14) -0.0141(13) 0.0015(12) 0.0017(12)
C13 0.0587(15) 0.0689(16) 0.0482(13) -0.0123(13) -0.0167(12) 0.0091(13)
C14 0.0447(12) 0.0613(15) 0.0528(13) -0.0114(12) -0.0011(11) -0.0033(11)
C15 0.0399(11) 0.0470(12) 0.0409(11) -0.0081(10) 0.0000(9) 0.0011(9)
C16 0.0451(12) 0.0568(14) 0.0491(12) 0.0025(11) -0.0084(11) -0.0046(11)
C17 0.0607(15) 0.0512(14) 0.0519(13) 0.0068(12) -0.0016(12) -0.0065(12)
C18 0.0704(17) 0.0440(13) 0.0441(12) -0.0063(11) -0.0055(12) 0.0050(12)
O1 0.134(2) 0.0943(16) 0.0637(12) 0.0067(12) -0.0361(14) 0.0065(14)
P1 0.0398(3) 0.0560(4) 0.0435(3) -0.0010(3) 0.0057(2) -0.0049(3)

loop_
_atom_type_symbol
_atom_type_description
_atom_type_scat_dispersion_real
_atom_type_scat_dispersion_imag
_atom_type_scat_source
C C 0.0033 0.0016 'International Tables Vol C Tables 4.2.6.8 and 6.1.1.4'
H H 0.0000 0.0000 'International Tables Vol C Tables 4.2.6.8 and 6.1.1.4'
O O 0.0106 0.0060 'International Tables Vol C Tables 4.2.6.8 and 6.1.1.4'
P P 0.1023 0.0942 'International Tables Vol C Tables 4.2.6.8 and 6.1.1.4'

loop_
_geom_angle_atom_site_label_1
_geom_angle_atom_site_label_2
_geom_angle_atom_site_label_3
_geom_angle
O1 C19 C18 124.9(3)
C6 C1 C2 120.7(3)
C1 C2 C3 120.7(2)
C4 C3 C2 117.4(2)
C4 C3 P1 125.09(18)
C2 C3 P1 117.40(18)
C5 C4 C3 121.2(2)
C6 C5 C4 120.6(3)
C5 C6 C1 119.4(3)
C8 C7 C12 121.0(2)
C9 C8 C7 119.3(2)
C8 C9 C10 120.1(2)
C9 C10 C11 121.5(2)
C12 C11 C10 117.6(2)
C12 C11 P1 125.87(18)
C10 C11 P1 116.53(18)
C7 C12 C11 120.6(2)
C18 C13 C14 120.4(2)
C13 C14 C15 120.7(2)
C14 C15 C16 118.3(2)
C14 C15 P1 117.34(17)
C16 C15 P1 124.32(16)
C17 C16 C15 120.9(2)
C18 C17 C16 120.1(2)
C13 C18 C17 119.5(2)
C13 C18 C19 121.2(2)
C17 C18 C19 119.2(2)
C11 P1 C3 103.37(10)
C11 P1 C15 101.26(9)
C3 P1 C15 101.40(10)

loop_
_geom_bond_atom_site_label_1
_geom_bond_atom_site_label_2
_geom_bond_distance
C19 O1 1.202(3)
C19 C18 1.474(3)
C1 C6 1.369(4)
C1 C2 1.383(4)
C2 C3 1.390(3)
C3 C4 1.387(3)
C3 P1 1.831(2)
C4 C5 1.379(3)
C5 C6 1.361(4)
C7 C8 1.366(3)
C7 C12 1.378(3)
C8 C9 1.363(4)
C9 C10 1.380(3)
C10 C11 1.383(3)
C11 C12 1.379(3)
C11 P1 1.830(2)
C13 C18 1.377(4)
C13 C14 1.387(3)
C14 C15 1.387(3)
C15 C16 1.390(3)
C15 P1 1.834(2)
C16 C17 1.386(3)
C17 C18 1.382(3)
